data_7700047
loop_
_publ_author_name
'Bjorklund, Jennifer L.'
'Pyrch, Mikaela M.'
'Basile, Madeline C.'
'Mason, Sara E.'
'Forbes, Tori Z.'

_publ_section_title
;
 Actinyl-cation interactions: experimental and theoretical assessment of
 [Np(vi)O<sub>2</sub>Cl<sub>4</sub>]<sup>2-</sup> and
 [U(vi)O<sub>2</sub>Cl<sub>4</sub>]<sup>2-</sup> systems.
;
_journal_issue 24
_journal_name_full 'Dalton transactions (Cambridge, England : 2003)'
_journal_page_first 8861
_journal_page_last 8871
_journal_paper_doi 10.1039/c9dt01753d
_journal_volume 48
_journal_year 2019
_chemical_formula_sum 'C24 H49 Cl4 K2 Np O14.5'
_chemical_formula_weight 1026.63
_space_group_crystal_system monoclinic
_space_group_IT_number 14
_space_group_name_Hall '-P 2ybc'
_space_group_name_H-M_alt 'P 1 21/c 1'
_symmetry_space_group_name_Hall '-P 2ybc'
_symmetry_space_group_name_H-M 'P 1 21/c 1'
_atom_sites_solution_hydrogens difmap
_audit_creation_method SHELXL-2014/7
_audit_update_record
;
2019-04-25 deposited with the CCDC.    2019-05-21 downloaded from the CCDC.
;
_cell_angle_alpha 90
_cell_angle_beta 95.187(7)
_cell_angle_gamma 90
_cell_formula_units_Z 2
_cell_length_a 10.0239(17)
_cell_length_b 9.9861(17)
_cell_length_c 19.349(3)
_cell_measurement_reflns_used 611
_cell_measurement_temperature 100(2)
_cell_measurement_theta_max 25
_cell_measurement_theta_min 2
_cell_volume 1928.9(6)
_computing_cell_refinement 'APEX3 (Bruker, Madison, WI)'
_computing_data_collection 'APEX3 (Bruker, Madison, WI)'
_computing_data_reduction 'APEX3 (Bruker, Madison, WI)'
_computing_molecular_graphics 'Crystalmaker X'
_computing_structure_refinement 'SHELXL-2014/7 (Sheldrick, 2014)'
_computing_structure_solution 'APEX3 (Bruker, Madison, WI)'
_diffrn_ambient_temperature 100(2)
_diffrn_measured_fraction_theta_full 0.998
_diffrn_measured_fraction_theta_max 0.991
_diffrn_measurement_device_type 'Bruker Diffrac'
_diffrn_measurement_method 'phi scans'
_diffrn_radiation_type MoK\a
_diffrn_radiation_wavelength 0.71073
_diffrn_reflns_av_R_equivalents 0.0545
_diffrn_reflns_av_unetI/netI 0.0238
_diffrn_reflns_Laue_measured_fraction_full 0.998
_diffrn_reflns_Laue_measured_fraction_max 0.991
_diffrn_reflns_limit_h_max 13
_diffrn_reflns_limit_h_min -13
_diffrn_reflns_limit_k_max 12
_diffrn_reflns_limit_k_min -13
_diffrn_reflns_limit_l_max 25
_diffrn_reflns_limit_l_min -25
_diffrn_reflns_number 37361
_diffrn_reflns_point_group_measured_fraction_full 0.998
_diffrn_reflns_point_group_measured_fraction_max 0.991
_diffrn_reflns_theta_full 25.242
_diffrn_reflns_theta_max 28.351
_diffrn_reflns_theta_min 2.938
_exptl_absorpt_coefficient_mu 3.244
_exptl_absorpt_correction_T_max 0.7457
_exptl_absorpt_correction_T_min 0.6054
_exptl_absorpt_correction_type semiempirical
_exptl_absorpt_process_details SADABS
_exptl_crystal_colour yellow-green
_exptl_crystal_density_diffrn 1.768
_exptl_crystal_description blocky
_exptl_crystal_F_000 1016
_exptl_crystal_size_max 0.08
_exptl_crystal_size_mid 0.05
_exptl_crystal_size_min 0.03
_refine_diff_density_max 0.665
_refine_diff_density_min -0.785
_refine_diff_density_rms 0.076
_refine_ls_extinction_method none
_refine_ls_goodness_of_fit_ref 0.992
_refine_ls_hydrogen_treatment refxyz
_refine_ls_matrix_type full
_refine_ls_number_parameters 311
_refine_ls_number_reflns 4764
_refine_ls_number_restraints 3
_refine_ls_restrained_S_all 0.991
_refine_ls_R_factor_all 0.0244
_refine_ls_R_factor_gt 0.0175
_refine_ls_shift/su_max 0.004
_refine_ls_shift/su_mean 0.000
_refine_ls_structure_factor_coef Fsqd
_refine_ls_weighting_details 'w=1/[\s^2^(Fo^2^)+(0.0247P)^2^] where P=(Fo^2^+2Fc^2^)/3'
_refine_ls_weighting_scheme calc
_refine_ls_wR_factor_gt 0.0392
_refine_ls_wR_factor_ref 0.0409
_reflns_Friedel_coverage 0.000
_reflns_number_gt 4075
_reflns_number_total 4764
_reflns_threshold_expression 'I > 2\s(I)'
_cod_data_source_file c9dt01753d2.cif
_cod_data_source_block p21c
_cod_depositor_comments 'Adding full bibliography for 7700045--7700047.cif.'
_cod_original_formula_sum 'C24 H49 Cl4 K2 Np O14.50'
_cod_database_code 7700047
_shelx_shelxl_version_number 2014/7
_shelx_space_group_comment
;
The symmetry employed for this shelxl refinement is uniquely defined
by the following loop, which should always be used as a source of
symmetry information in preference to the above space-group names.
They are only intended as comments.
;
_shelx_estimated_absorpt_t_min 0.6054
_shelx_estimated_absorpt_t_max 0.7457

loop_
_space_group_symop_operation_xyz
'x, y, z'
'-x, y+1/2, -z+1/2'
'-x, -y, -z'
'x, -y-1/2, z-1/2'

loop_
_atom_site_label
_atom_site_type_symbol
_atom_site_fract_x
_atom_site_fract_y
_atom_site_fract_z
_atom_site_U_iso_or_equiv
_atom_site_adp_type
_atom_site_occupancy
_atom_site_site_symmetry_order
_atom_site_calc_flag
_atom_site_refinement_flags_posn
_atom_site_refinement_flags_adp
_atom_site_refinement_flags_occupancy
Np1 Np 0.0000 0.5000 0.5000 0.01494(3) Uani 1 2 d S . P
K1 K 0.27223(3) 0.34007(4) 0.65188(2) 0.01684(7) Uani 1 1 d . . .
Cl1 Cl 0.17638(4) 0.63357(5) 0.58404(3) 0.02429(10) Uani 1 1 d . . .
Cl2 Cl -0.04931(5) 0.35369(6) 0.60981(3) 0.03030(11) Uani 1 1 d . . .
OW1 O 0.0594(9) 0.5687(10) 0.9548(5) 0.060(2) Uiso 0.25 1 d D . P
O1 O 0.12952(12) 0.38795(15) 0.48321(8) 0.0247(3) Uani 1 1 d . . .
O2 O 0.22288(13) 0.06286(14) 0.62178(7) 0.0194(3) Uani 1 1 d . . .
O3 O 0.17034(11) 0.16276(13) 0.75266(7) 0.0158(2) Uani 1 1 d . . .
O4 O 0.22104(12) 0.42921(14) 0.78803(7) 0.0180(3) Uani 1 1 d . . .
O5 O 0.44281(14) 0.53395(14) 0.72969(8) 0.0211(3) Uani 1 1 d . . .
O6 O 0.51095(12) 0.43793(15) 0.59936(7) 0.0195(3) Uani 1 1 d . . .
O7 O 0.43503(13) 0.17656(14) 0.55709(7) 0.0197(3) Uani 1 1 d . . .
C1 C 0.1878(2) -0.02246(18) 0.67628(11) 0.0213(4) Uani 1 1 d . . .
C2 C 0.0974(2) 0.0538(2) 0.72018(12) 0.0225(4) Uani 1 1 d . . .
C3 C 0.08843(18) 0.23284(19) 0.79714(10) 0.0182(3) Uani 1 1 d . . .
C4 C 0.17276(18) 0.3373(2) 0.83630(10) 0.0185(3) Uani 1 1 d . . .
C5 C 0.3031(2) 0.5297(2) 0.82238(11) 0.0247(4) Uani 1 1 d . . .
C6 C 0.3601(2) 0.6156(2) 0.76864(11) 0.0248(4) Uani 1 1 d . . .
C7 C 0.51534(19) 0.6108(2) 0.68361(11) 0.0213(4) Uani 1 1 d . . .
C8 C 0.59811(18) 0.5175(2) 0.64437(10) 0.0201(4) Uani 1 1 d . . .
C9 C 0.58253(18) 0.3614(2) 0.55285(11) 0.0207(4) Uani 1 1 d . . .
C10 C 0.48434(19) 0.2730(2) 0.51143(9) 0.0200(4) Uani 1 1 d . . .
C11 C 0.3401(2) 0.0888(2) 0.52175(10) 0.0216(4) Uani 1 1 d . . .
C12 C 0.2957(2) -0.0085(2) 0.57362(11) 0.0221(4) Uani 1 1 d . . .
H1 H 0.262(2) 0.138(2) 0.5004(13) 0.027(6) Uiso 1 1 d . . .
HW1A H 0.013(8) 0.598(9) 0.986(4) 0.050 Uiso 0.25 1 d D U P
HW1B H 0.108(9) 0.630(7) 0.942(5) 0.050 Uiso 0.25 1 d D U P
H2 H 0.383(3) 0.040(3) 0.4837(15) 0.034(7) Uiso 1 1 d . . .
H3 H 0.244(2) -0.080(3) 0.5521(12) 0.021(6) Uiso 1 1 d . . .
H4 H 0.375(2) -0.056(2) 0.5998(12) 0.017(5) Uiso 1 1 d . . .
H5 H 0.293(2) 0.654(2) 0.7337(13) 0.024(6) Uiso 1 1 d . . .
H6 H 0.415(2) 0.680(3) 0.7930(13) 0.031(7) Uiso 1 1 d . . .
H7 H 0.253(2) 0.582(3) 0.8545(13) 0.027(6) Uiso 1 1 d . . .
H8 H 0.373(3) 0.487(2) 0.8487(14) 0.023(6) Uiso 1 1 d . . .
H9 H 0.527(2) 0.226(3) 0.4730(13) 0.029(6) Uiso 1 1 d . . .
H10 H 0.410(2) 0.325(2) 0.4915(12) 0.016(5) Uiso 1 1 d . . .
H11 H 0.6542(19) 0.310(2) 0.5798(11) 0.015(5) Uiso 1 1 d . . .
H12 H 0.627(2) 0.425(3) 0.5257(13) 0.028(6) Uiso 1 1 d . . .
H13 H 0.643(2) 0.458(3) 0.6752(15) 0.031(7) Uiso 1 1 d . . .
H14 H 0.659(2) 0.567(2) 0.6168(12) 0.016(5) Uiso 1 1 d . . .
H15 H 0.571(2) 0.673(2) 0.7098(12) 0.021(6) Uiso 1 1 d . . .
H16 H 0.457(2) 0.655(3) 0.6530(14) 0.032(7) Uiso 1 1 d . . .
H17 H 0.248(2) 0.296(2) 0.8634(12) 0.018(5) Uiso 1 1 d . . .
H18 H 0.125(2) 0.386(2) 0.8694(12) 0.021(6) Uiso 1 1 d . . .
H19 H 0.049(2) 0.164(2) 0.8309(11) 0.018(5) Uiso 1 1 d . . .
H20 H 0.014(2) 0.277(2) 0.7692(12) 0.022(6) Uiso 1 1 d . . .
H21 H 0.020(2) 0.087(2) 0.6916(12) 0.016(5) Uiso 1 1 d . . .
H22 H 0.070(3) -0.010(2) 0.7590(15) 0.027(7) Uiso 1 1 d . . .
H23 H 0.271(2) -0.049(2) 0.7039(12) 0.017(5) Uiso 1 1 d . . .
H24 H 0.143(2) -0.104(2) 0.6594(12) 0.025(6) Uiso 1 1 d . . .

loop_
_atom_site_aniso_label
_atom_site_aniso_U_11
_atom_site_aniso_U_22
_atom_site_aniso_U_33
_atom_site_aniso_U_23
_atom_site_aniso_U_13
_atom_site_aniso_U_12
Np1 0.01190(5) 0.02062(5) 0.01247(5) 0.00099(4) 0.00202(3) 0.00487(4)
K1 0.01582(15) 0.01828(17) 0.01680(18) -0.00032(14) 0.00353(13) -0.00064(13)
Cl1 0.01907(19) 0.0271(2) 0.0267(2) -0.00570(19) 0.00240(17) -0.00278(17)
Cl2 0.0232(2) 0.0431(3) 0.0246(3) 0.0135(2) 0.00227(18) 0.0011(2)
O1 0.0182(6) 0.0268(7) 0.0298(8) -0.0023(6) 0.0050(6) 0.0066(5)
O2 0.0234(6) 0.0174(6) 0.0188(7) 0.0006(5) 0.0089(5) 0.0014(5)
O3 0.0144(5) 0.0162(6) 0.0176(6) -0.0032(5) 0.0054(5) 0.0000(5)
O4 0.0201(6) 0.0210(7) 0.0130(6) -0.0011(5) 0.0019(5) -0.0044(5)
O5 0.0215(6) 0.0238(7) 0.0189(7) -0.0028(5) 0.0075(5) -0.0050(5)
O6 0.0147(6) 0.0256(7) 0.0184(7) -0.0061(5) 0.0038(5) -0.0031(5)
O7 0.0250(6) 0.0207(7) 0.0139(6) 0.0013(5) 0.0039(5) -0.0044(5)
C1 0.0288(10) 0.0157(9) 0.0203(9) -0.0006(7) 0.0076(8) -0.0044(7)
C2 0.0242(9) 0.0199(9) 0.0247(10) -0.0039(8) 0.0097(8) -0.0072(7)
C3 0.0185(8) 0.0189(8) 0.0185(9) -0.0008(7) 0.0083(7) 0.0022(6)
C4 0.0219(8) 0.0220(9) 0.0122(8) -0.0005(7) 0.0045(7) 0.0018(7)
C5 0.0249(9) 0.0322(11) 0.0176(10) -0.0090(8) 0.0046(8) -0.0091(8)
C6 0.0260(9) 0.0249(10) 0.0245(10) -0.0099(8) 0.0078(8) -0.0077(8)
C7 0.0203(8) 0.0247(9) 0.0191(10) -0.0020(7) 0.0029(7) -0.0087(7)
C8 0.0163(8) 0.0256(10) 0.0184(9) -0.0001(7) 0.0021(7) -0.0071(7)
C9 0.0188(8) 0.0228(9) 0.0220(10) 0.0003(8) 0.0095(7) -0.0001(7)
C10 0.0273(9) 0.0194(8) 0.0144(9) 0.0013(7) 0.0085(7) 0.0007(7)
C11 0.0249(9) 0.0243(9) 0.0160(9) -0.0036(7) 0.0042(7) -0.0033(7)
C12 0.0264(9) 0.0186(8) 0.0222(9) -0.0041(8) 0.0080(7) -0.0016(8)

loop_
_atom_type_symbol
_atom_type_description
_atom_type_scat_dispersion_real
_atom_type_scat_dispersion_imag
_atom_type_scat_source
C C 0.0033 0.0016 'International Tables Vol C Tables 4.2.6.8 and 6.1.1.4'
H H 0.0000 0.0000 'International Tables Vol C Tables 4.2.6.8 and 6.1.1.4'
O O 0.0106 0.0060 'International Tables Vol C Tables 4.2.6.8 and 6.1.1.4'
Cl Cl 0.1484 0.1585 'International Tables Vol C Tables 4.2.6.8 and 6.1.1.4'
K K 0.2009 0.2494 'International Tables Vol C Tables 4.2.6.8 and 6.1.1.4'
Np Np -11.4937 4.1493 'International Tables Vol C Tables 4.2.6.8 and 6.1.1.4'

loop_
_geom_angle_atom_site_label_1
_geom_angle_atom_site_label_2
_geom_angle_atom_site_label_3
_geom_angle
_geom_angle_site_symmetry_1
_geom_angle_site_symmetry_3
O1 Np1 O1 180.0 . 3_566
O1 Np1 Cl1 88.34(5) . .
O1 Np1 Cl1 91.66(5) 3_566 .
O1 Np1 Cl1 91.66(5) . 3_566
O1 Np1 Cl1 88.34(5) 3_566 3_566
Cl1 Np1 Cl1 180.0 . 3_566
O1 Np1 Cl2 89.52(5) . .
O1 Np1 Cl2 90.48(5) 3_566 .
Cl1 Np1 Cl2 87.03(2) . .
Cl1 Np1 Cl2 92.97(2) 3_566 .
O1 Np1 Cl2 90.48(5) . 3_566
O1 Np1 Cl2 89.52(5) 3_566 3_566
Cl1 Np1 Cl2 92.97(2) . 3_566
Cl1 Np1 Cl2 87.03(2) 3_566 3_566
Cl2 Np1 Cl2 180.000(13) . 3_566
O1 Np1 K1 55.84(5) . .
O1 Np1 K1 124.16(5) 3_566 .
Cl1 Np1 K1 53.079(16) . .
Cl1 Np1 K1 126.920(15) 3_566 .
Cl2 Np1 K1 51.713(14) . .
Cl2 Np1 K1 128.287(15) 3_566 .
O1 Np1 K1 124.16(5) . 3_566
O1 Np1 K1 55.84(5) 3_566 3_566
Cl1 Np1 K1 126.921(16) . 3_566
Cl1 Np1 K1 53.079(16) 3_566 3_566
Cl2 Np1 K1 128.287(14) . 3_566
Cl2 Np1 K1 51.713(14) 3_566 3_566
K1 Np1 K1 180.0 . 3_566
O6 K1 O2 113.17(4) . .
O6 K1 O4 116.46(4) . .
O2 K1 O4 116.40(4) . .
O6 K1 O3 144.00(4) . .
O2 K1 O3 58.62(4) . .
O4 K1 O3 57.79(4) . .
O6 K1 O5 58.97(4) . .
O2 K1 O5 146.20(4) . .
O4 K1 O5 57.62(4) . .
O3 K1 O5 106.59(4) . .
O6 K1 O7 57.05(4) . .
O2 K1 O7 56.63(4) . .
O4 K1 O7 150.55(4) . .
O3 K1 O7 108.67(4) . .
O5 K1 O7 110.31(4) . .
O6 K1 Cl2 137.68(3) . .
O2 K1 Cl2 80.83(3) . .
O4 K1 Cl2 87.79(3) . .
O3 K1 Cl2 77.99(3) . .
O5 K1 Cl2 128.58(3) . .
O7 K1 Cl2 116.44(3) . .
O6 K1 Cl1 77.23(3) . .
O2 K1 Cl1 137.33(3) . .
O4 K1 Cl1 91.13(3) . .
O3 K1 Cl1 134.53(3) . .
O5 K1 Cl1 75.68(3) . .
O7 K1 Cl1 112.83(3) . .
Cl2 K1 Cl1 67.628(15) . .
O6 K1 Np1 97.76(3) . .
O2 K1 Np1 97.92(3) . .
O4 K1 Np1 111.73(3) . .
O3 K1 Np1 117.68(3) . .
O5 K1 Np1 115.38(3) . .
O7 K1 Np1 97.71(3) . .
Cl2 K1 Np1 39.925(11) . .
Cl1 K1 Np1 39.706(9) . .
Np1 Cl1 K1 87.215(18) . .
Np1 Cl2 K1 88.362(16) . .
HW1A OW1 HW1B 109(3) . .
C1 O2 C12 111.10(15) . .
C1 O2 K1 118.53(11) . .
C12 O2 K1 121.81(11) . .
C2 O3 C3 109.92(13) . .
C2 O3 K1 111.65(11) . .
C3 O3 K1 111.39(10) . .
C5 O4 C4 111.34(15) . .
C5 O4 K1 120.23(11) . .
C4 O4 K1 120.09(11) . .
C7 O5 C6 112.14(15) . .
C7 O5 K1 110.10(11) . .
C6 O5 K1 108.12(11) . .
C8 O6 C9 111.77(14) . .
C8 O6 K1 117.54(11) . .
C9 O6 K1 121.86(11) . .
C11 O7 C10 111.89(14) . .
C11 O7 K1 104.39(10) . .
C10 O7 K1 104.24(10) . .
O2 C1 C2 108.46(15) . .
O2 C1 H23 108.2(13) . .
C2 C1 H23 110.6(14) . .
O2 C1 H24 113.0(14) . .
C2 C1 H24 109.2(13) . .
H23 C1 H24 107.5(19) . .
O3 C2 C1 108.95(15) . .
O3 C2 H21 110.3(14) . .
C1 C2 H21 110.0(13) . .
O3 C2 H22 107.9(14) . .
C1 C2 H22 108.2(14) . .
H21 C2 H22 111.4(19) . .
O3 C3 C4 108.46(14) . .
O3 C3 H19 108.8(12) . .
C4 C3 H19 111.4(12) . .
O3 C3 H20 109.7(14) . .
C4 C3 H20 109.3(14) . .
H19 C3 H20 109.2(16) . .
O4 C4 C3 108.98(15) . .
O4 C4 H17 109.6(13) . .
C3 C4 H17 110.5(13) . .
O4 C4 H18 109.1(14) . .
C3 C4 H18 113.2(13) . .
H17 C4 H18 105.3(19) . .
O4 C5 C6 108.64(16) . .
O4 C5 H7 111.1(14) . .
C6 C5 H7 112.6(15) . .
O4 C5 H8 107.9(14) . .
C6 C5 H8 109.0(15) . .
H7 C5 H8 107(2) . .
O5 C6 C5 108.37(17) . .
O5 C6 H5 104.6(14) . .
C5 C6 H5 114.9(13) . .
O5 C6 H6 108.1(15) . .
C5 C6 H6 106.7(16) . .
H5 C6 H6 114(2) . .
O5 C7 C8 108.62(16) . .
O5 C7 H15 109.2(14) . .
C8 C7 H15 110.6(13) . .
O5 C7 H16 109.4(15) . .
C8 C7 H16 109.2(16) . .
H15 C7 H16 110(2) . .
O6 C8 C7 108.69(15) . .
O6 C8 H13 105.8(17) . .
C7 C8 H13 109.4(17) . .
O6 C8 H14 109.1(13) . .
C7 C8 H14 111.1(14) . .
H13 C8 H14 113(2) . .
O6 C9 C10 108.05(14) . .
O6 C9 H11 109.1(12) . .
C10 C9 H11 112.6(12) . .
O6 C9 H12 106.4(16) . .
C10 C9 H12 114.4(15) . .
H11 C9 H12 106.0(18) . .
O7 C10 C9 108.31(15) . .
O7 C10 H9 109.5(15) . .
C9 C10 H9 111.7(14) . .
O7 C10 H10 108.3(13) . .
C9 C10 H10 110.1(13) . .
H9 C10 H10 108.8(19) . .
O7 C11 C12 107.74(16) . .
O7 C11 H1 111.4(14) . .
C12 C11 H1 109.5(14) . .
O7 C11 H2 109.5(15) . .
C12 C11 H2 110.3(15) . .
H1 C11 H2 108(2) . .
O2 C12 C11 108.36(16) . .
O2 C12 H3 111.7(13) . .
C11 C12 H3 112.1(14) . .
O2 C12 H4 109.3(13) . .
C11 C12 H4 112.0(13) . .
H3 C12 H4 103.3(19) . .

loop_
_geom_bond_atom_site_label_1
_geom_bond_atom_site_label_2
_geom_bond_distance
_geom_bond_site_symmetry_2
Np1 O1 1.7662(13) .
Np1 O1 1.7662(13) 3_566
Np1 Cl1 2.6513(5) .
Np1 Cl1 2.6513(5) 3_566
Np1 Cl2 2.6614(6) .
Np1 Cl2 2.6614(6) 3_566
Np1 K1 4.1452(6) .
Np1 K1 4.1452(6) 3_566
K1 O6 2.8553(14) .
K1 O2 2.8626(15) .
K1 O4 2.8706(14) .
K1 O3 2.8881(14) .
K1 O5 2.9110(15) .
K1 O7 3.0387(14) .
K1 Cl2 3.2550(8) .
K1 Cl1 3.3179(8) .
OW1 HW1A 0.837(10) .
OW1 HW1B 0.835(10) .
O2 C1 1.424(2) .
O2 C12 1.426(2) .
O3 C2 1.424(2) .
O3 C3 1.426(2) .
O4 C5 1.423(2) .
O4 C4 1.425(2) .
O5 C7 1.425(2) .
O5 C6 1.426(2) .
O6 C8 1.420(2) .
O6 C9 1.423(2) .
O7 C11 1.423(2) .
O7 C10 1.425(2) .
C1 C2 1.504(3) .
C1 H23 0.98(2) .
C1 H24 0.97(2) .
C2 H21 0.97(2) .
C2 H22 1.04(3) .
C3 C4 1.504(3) .
C3 H19 1.05(2) .
C3 H20 0.99(2) .
C4 H17 0.97(2) .
C4 H18 0.97(2) .
C5 C6 1.500(3) .
C5 H7 0.98(2) .
C5 H8 0.93(3) .
C6 H5 0.99(2) .
C6 H6 0.95(3) .
C7 C8 1.499(3) .
C7 H15 0.95(2) .
C7 H16 0.91(3) .
C8 H13 0.93(3) .
C8 H14 0.98(2) .
C9 C10 1.499(3) .
C9 H11 0.99(2) .
C9 H12 0.96(3) .
C10 H9 1.01(3) .
C10 H10 0.96(2) .
C11 C12 1.493(3) .
C11 H1 0.99(2) .
C11 H2 1.01(3) .
C12 H3 0.95(2) .
C12 H4 1.02(2) .
